data_4060595
_journal_name_full Organometallics
_journal_paper_doi 10.1021/om050694q
_journal_year 2006
_chemical_formula_moiety 'C10 H4 Fe2 O7 S1'
_chemical_formula_sum 'C10 H4 Fe2 O7 S'
_chemical_formula_weight 379.89
_space_group_IT_number 2
_symmetry_cell_setting triclinic
_symmetry_space_group_name_Hall '-P 1'
_symmetry_space_group_name_H-M 'P -1'
_cell_angle_alpha 89.434(2)
_cell_angle_beta 84.2900(10)
_cell_angle_gamma 66.166(2)
_cell_formula_units_Z 2
_cell_length_a 6.7272(18)
_cell_length_b 6.935(2)
_cell_length_c 15.9564(17)
_cell_measurement_temperature 298(2)
_cell_volume 677.2(3)
_diffrn_ambient_temperature 298(2)
_exptl_crystal_density_diffrn 1.863
_cod_database_code 4060595

loop_
_symmetry_equiv_pos_as_xyz
'x, y, z'
'-x, -y, -z'

loop_
_atom_site_label
_atom_site_type_symbol
_atom_site_fract_x
_atom_site_fract_y
_atom_site_fract_z
_atom_site_U_iso_or_equiv
_atom_site_adp_type
_atom_site_occupancy
_atom_site_symmetry_multiplicity
_atom_site_calc_flag
_atom_site_refinement_flags
_atom_site_disorder_assembly
_atom_site_disorder_group
Fe1 Fe 0.78025(5) 0.92532(5) 0.34050(2) 0.04259(12) Uani 1 1 d . . .
Fe2 Fe 0.91885(5) 0.69221(5) 0.20764(2) 0.04238(12) Uani 1 1 d . . .
S S 1.08297(10) 0.89122(10) 0.25874(4) 0.04859(17) Uani 1 1 d . . .
O1 O 0.6094(5) 1.3714(4) 0.38842(17) 0.0940(8) Uani 1 1 d . . .
O2 O 1.0280(4) 0.7274(4) 0.48382(15) 0.0880(7) Uani 1 1 d . . .
O3 O 0.4008(4) 0.8621(4) 0.41798(14) 0.0786(6) Uani 1 1 d . . .
O4 O 1.1328(4) 0.3443(4) 0.31780(16) 0.0846(7) Uani 1 1 d . . .
O5 O 0.5927(4) 0.5349(4) 0.1730(2) 0.0961(9) Uani 1 1 d . . .
O6 O 1.2007(4) 0.5229(4) 0.04903(14) 0.0830(7) Uani 1 1 d . . .
O7 O 1.0576(4) 1.1141(3) 0.11958(13) 0.0709(6) Uani 1 1 d . . .
C1 C 0.6792(5) 1.1959(5) 0.37237(17) 0.0587(7) Uani 1 1 d . . .
C2 C 0.9371(5) 0.8027(5) 0.42843(18) 0.0565(7) Uani 1 1 d . . .
C3 C 0.5491(4) 0.8840(4) 0.38764(16) 0.0517(6) Uani 1 1 d . . .
C4 C 1.0470(5) 0.4810(4) 0.27653(18) 0.0565(7) Uani 1 1 d . . .
C5 C 0.7202(4) 0.5944(4) 0.1861(2) 0.0609(7) Uani 1 1 d . . .
C6 C 1.0953(4) 0.5867(4) 0.11007(18) 0.0557(6) Uani 1 1 d . . .
C7 C 0.6532(4) 0.9794(4) 0.23442(15) 0.0424(5) Uani 1 1 d . . .
C8 C 0.7622(4) 1.0087(4) 0.15951(15) 0.0464(5) Uani 1 1 d . . .
C9 C 0.6638(5) 1.0620(5) 0.07741(18) 0.0667(8) Uani 1 1 d . . .
C10 C 0.9659(4) 1.0345(4) 0.16708(16) 0.0495(6) Uani 1 1 d . . .
H7 H 0.5024 0.9877 0.2335 0.052 Uiso 1 1 d . . .
H9A H 0.5814 1.2307 0.0715 0.076 Uiso 1 1 d . . .
H9B H 0.5471 0.9917 0.0717 0.076 Uiso 1 1 d . . .
H9C H 0.7953 0.9980 0.0264 0.076 Uiso 1 1 d . . .

loop_
_atom_site_aniso_label
_atom_site_aniso_U_11
_atom_site_aniso_U_22
_atom_site_aniso_U_33
_atom_site_aniso_U_23
_atom_site_aniso_U_13
_atom_site_aniso_U_12
Fe1 0.0435(2) 0.0490(2) 0.0394(2) -0.00574(14) 0.00057(14) -0.02392(16)
Fe2 0.03675(19) 0.0409(2) 0.0484(2) -0.00836(15) 0.00039(14) -0.01548(15)
S 0.0406(3) 0.0585(4) 0.0533(4) -0.0039(3) -0.0017(3) -0.0276(3)
O1 0.119(2) 0.0560(14) 0.1021(19) -0.0217(12) -0.0053(16) -0.0308(14)
O2 0.0955(17) 0.120(2) 0.0665(14) 0.0314(14) -0.0321(13) -0.0570(16)
O3 0.0675(13) 0.1071(18) 0.0726(14) -0.0009(12) 0.0127(11) -0.0514(13)
O4 0.0961(17) 0.0592(13) 0.0894(17) 0.0147(12) -0.0205(14) -0.0200(12)
O5 0.0586(13) 0.0779(15) 0.159(3) -0.0420(16) -0.0046(14) -0.0357(12)
O6 0.0780(15) 0.0872(16) 0.0621(13) -0.0181(12) 0.0183(12) -0.0166(12)
O7 0.0804(14) 0.0772(14) 0.0638(12) 0.0058(10) 0.0119(11) -0.0452(12)
C1 0.0657(17) 0.0628(18) 0.0499(15) -0.0083(13) 0.0002(13) -0.0298(14)
C2 0.0599(16) 0.0666(17) 0.0510(16) 0.0014(13) -0.0041(13) -0.0343(14)
C3 0.0533(15) 0.0627(16) 0.0431(14) -0.0067(11) 0.0024(11) -0.0289(13)
C4 0.0546(15) 0.0502(15) 0.0643(17) -0.0042(13) -0.0033(13) -0.0213(13)
C5 0.0451(14) 0.0504(15) 0.084(2) -0.0206(14) 0.0023(13) -0.0173(12)
C6 0.0499(15) 0.0515(15) 0.0588(17) -0.0069(12) -0.0008(13) -0.0143(12)
C7 0.0365(11) 0.0402(12) 0.0483(13) -0.0101(10) -0.0009(10) -0.0138(9)
C8 0.0482(13) 0.0434(13) 0.0431(13) -0.0046(10) -0.0029(10) -0.0141(10)
C9 0.0713(19) 0.0719(19) 0.0490(16) 0.0010(14) -0.0118(14) -0.0197(16)
C10 0.0555(15) 0.0453(13) 0.0465(13) -0.0081(11) 0.0077(11) -0.0220(12)

loop_
_geom_bond_atom_site_label_1
_geom_bond_atom_site_label_2
_geom_bond_distance
_geom_bond_site_symmetry_2
_geom_bond_publ_flag
Fe1 C1 1.778(3) . ?
Fe1 C3 1.786(3) . ?
Fe1 C2 1.830(3) . ?
Fe1 C7 1.937(2) . ?
Fe1 S 2.2345(8) . ?
Fe1 Fe2 2.5364(6) . ?
Fe2 C5 1.787(3) . ?
Fe2 C4 1.798(3) . ?
Fe2 C6 1.822(3) . ?
Fe2 C7 2.081(2) . ?
Fe2 C8 2.185(3) . ?
Fe2 S 2.2850(8) . ?
S C10 1.821(3) . ?
O1 C1 1.135(3) . ?
O2 C2 1.126(3) . ?
O3 C3 1.130(3) . ?
O4 C4 1.134(3) . ?
O5 C5 1.128(3) . ?
O6 C6 1.125(3) . ?
O7 C10 1.197(3) . ?
C7 C8 1.396(3) . ?
C8 C10 1.468(4) . ?
C8 C9 1.502(4) . ?
